data_4116640
loop_
_publ_author_name
'Deborah Freedman'
'Safak Sayan'
'Thomas J. Emge'
'Mark Croft'
'John G. Brennan'

_publ_contact_author_address
;
 Department of Chemistry
 Rutgers, The State University of New Jersey
 610 Taylor Road
 Piscataway, New Jersey  08854-8087  U.S.A.
;
_publ_contact_author_fax (732)-445-5312
_publ_contact_author_name 'J. G. Brennan'
_publ_section_title
;
 Heterovalent Clusters: Ln4Se(SePh)8 (Ln4= Sm4, Yb4, Sm2Yb2, Nd2Yb2)
;
_journal_name_full 'Journal of the American Chemical Society'
_journal_page_first 11713
_journal_page_last 11719
_journal_paper_doi 10.1021/ja991437d
_journal_volume 121
_journal_year 1999
_chemical_formula_sum 'C37 H52.5 Nd O6.5 Se4.5 Yb'
_chemical_formula_weight 1273.89
_space_group_IT_number 75
_symmetry_cell_setting tetragonal
_symmetry_space_group_name_Hall 'P 4'
_symmetry_space_group_name_H-M 'P 4'
_atom_sites_solution_hydrogens geom
_atom_sites_solution_primary direct
_atom_sites_solution_secondary difmap
_audit_creation_method SHELXL-97
_cell_angle_alpha 90.000(10)
_cell_angle_beta 90.000(10)
_cell_angle_gamma 90.000(10)
_cell_formula_units_Z 4
_cell_length_a 18.831(2)
_cell_length_b 18.831(2)
_cell_length_c 13.075(2)
_cell_measurement_reflns_used 25
_cell_measurement_temperature 153(5)
_cell_measurement_theta_max 17.0
_cell_measurement_theta_min 14.6
_cell_volume 4636.5(10)
_computing_cell_refinement CAD4
_computing_data_collection CAD4
_computing_data_reduction local
_computing_molecular_graphics 'XPMA/ZORTEP (Zsolnai, 1997)'
_computing_structure_refinement 'SHELXL-97 (Sheldrick, 1997)'
_computing_structure_solution 'SHELXS-97 (Sheldrick, 1990)'
_diffrn_ambient_temperature 153(5)
_diffrn_measured_fraction_theta_full 0.977
_diffrn_measured_fraction_theta_max 0.977
_diffrn_measurement_device_type 'Enraf Nonius CAD4'
_diffrn_measurement_method omega-scan
_diffrn_radiation_monochromator graphite
_diffrn_radiation_source 'fine-focus sealed tube'
_diffrn_radiation_type 'Mo K\a'
_diffrn_radiation_wavelength 0.71073
_diffrn_reflns_av_R_equivalents 0.0969
_diffrn_reflns_av_sigmaI/netI 0.1256
_diffrn_reflns_limit_h_max 20
_diffrn_reflns_limit_h_min -22
_diffrn_reflns_limit_k_max 15
_diffrn_reflns_limit_k_min -11
_diffrn_reflns_limit_l_max 15
_diffrn_reflns_limit_l_min -11
_diffrn_reflns_number 5818
_diffrn_reflns_theta_full 24.99
_diffrn_reflns_theta_max 24.99
_diffrn_reflns_theta_min 2.18
_diffrn_standards_decay_% 1
_diffrn_standards_interval_time 3600
_diffrn_standards_number 3
_exptl_absorpt_coefficient_mu 6.683
_exptl_absorpt_correction_T_max 0.6169
_exptl_absorpt_correction_T_min 0.1417
_exptl_absorpt_correction_type numerical
_exptl_absorpt_process_details SHELX-76
_exptl_crystal_colour red
_exptl_crystal_density_diffrn 1.825
_exptl_crystal_description rod
_exptl_crystal_F_000 2438
_exptl_crystal_size_max 0.48
_exptl_crystal_size_mid 0.12
_exptl_crystal_size_min 0.08
_refine_diff_density_max 2.151
_refine_diff_density_min -2.402
_refine_diff_density_rms 0.301
_refine_ls_abs_structure_details 'Flack H D (1983), Acta Cryst. A39, 876-881'
_refine_ls_abs_structure_Flack 0.19(4)
_refine_ls_extinction_coef 0.00017(14)
_refine_ls_extinction_expression Fc^*^=kFc[1+0.001xFc^2^\l^3^/sin(2\q)]^-1/4^
_refine_ls_extinction_method SHELXL
_refine_ls_goodness_of_fit_ref 1.265
_refine_ls_hydrogen_treatment mixed
_refine_ls_matrix_type full
_refine_ls_number_parameters 466
_refine_ls_number_reflns 4409
_refine_ls_number_restraints 840
_refine_ls_restrained_S_all 1.175
_refine_ls_R_factor_all 0.1763
_refine_ls_R_factor_gt 0.0811
_refine_ls_shift/su_max 0.005
_refine_ls_shift/su_mean 0.000
_refine_ls_structure_factor_coef Fsqd
_refine_ls_weighting_details 'w=1/[\s^2^(Fo^2^)+(0.1000P)^2^+0.0000P] where P=(Fo^2^+2Fc^2^)/3'
_refine_ls_weighting_scheme calc
_refine_ls_wR_factor_gt 0.2079
_refine_ls_wR_factor_ref 0.2332
_reflns_number_gt 2360
_reflns_number_total 4409
_reflns_threshold_expression >2sigma(I)
_cod_data_source_file ja991437d_1.cif
_cod_data_source_block yb2n
_cod_depositor_comments
;
The following automatic conversions were performed:

'_refine_ls_weighting_scheme' value 'calc
w=1/[\s^2^(Fo^2^)+(0.1000P)^2^+0.0000P] where P=(Fo^2^+2Fc^2^)/3' was
changed to 'calc'. New tag '_refine_ls_weighting_details' was
created. The value of the new tag was set to
'w=1/[\s^2^(Fo^2^)+(0.1000P)^2^+0.0000P] where P=(Fo^2^+2Fc^2^)/3'.

Automatic conversion script
Id: cif_fix_values 3143 2015-03-26 13:38:13Z robertas 
;
_cod_original_formula_sum 'C37 H52.50 Nd O6.50 Se4.50 Yb'
_cod_database_code 4116640

loop_
_symmetry_equiv_pos_as_xyz
'x, y, z'
'-y, x, z'
'-x, -y, z'
'y, -x, z'

loop_
_atom_site_label
_atom_site_type_symbol
_atom_site_fract_x
_atom_site_fract_y
_atom_site_fract_z
_atom_site_U_iso_or_equiv
_atom_site_adp_type
_atom_site_occupancy
_atom_site_calc_flag
_atom_site_refinement_flags
Yb1 Yb 0.07731(14) 0.36812(13) 0.02094(13) 0.0540(10) Uani 1 d U
Nd1 Nd -0.13173(12) 0.42170(13) -0.00260(13) 0.0342(8) Uani 1 d U
Se1 Se 0.0000 0.5000 0.0043(15) 0.0577(14) Uani 1 d SU
Se2 Se -0.0470(3) 0.3027(3) -0.0958(6) 0.0493(17) Uani 1 d DU
Se3 Se -0.0447(3) 0.3601(3) 0.1682(5) 0.0530(18) Uani 1 d DU
Se4 Se 0.1430(3) 0.4570(3) -0.1482(5) 0.0496(17) Uani 1 d DU
Se5 Se 0.1969(3) 0.4525(3) 0.1178(6) 0.0479(16) Uani 1 d DU
C1 C -0.0470(11) 0.3207(17) -0.2379(18) 0.050(6) Uani 1 d DU
C2 C -0.0209(17) 0.3844(16) -0.273(3) 0.053(7) Uani 1 d DU
H2 H -0.0043 0.4195 -0.2263 0.064 Uiso 1 calc R
C3 C -0.0194(18) 0.3970(16) -0.382(3) 0.065(7) Uani 1 d DU
H3 H 0.0011 0.4392 -0.4091 0.078 Uiso 1 calc R
C4 C -0.0483(19) 0.3462(18) -0.447(2) 0.071(7) Uani 1 d DU
H4 H -0.0485 0.3542 -0.5189 0.086 Uiso 1 calc R
C5 C -0.0774(19) 0.2831(16) -0.408(2) 0.064(7) Uani 1 d DU
H5 H -0.0990 0.2497 -0.4526 0.077 Uiso 1 calc R
C6 C -0.0742(18) 0.2696(15) -0.303(2) 0.055(6) Uani 1 d DU
H6 H -0.0907 0.2256 -0.2768 0.065 Uiso 1 calc R
C7 C -0.0605(11) 0.2647(13) 0.220(2) 0.048(7) Uani 1 d DU
C8 C -0.0917(18) 0.2420(15) 0.314(3) 0.054(7) Uani 1 d DU
H8 H -0.1088 0.2766 0.3609 0.065 Uiso 1 calc R
C9 C -0.0976(19) 0.1701(16) 0.339(2) 0.053(7) Uani 1 d DU
H9 H -0.1226 0.1552 0.3987 0.064 Uiso 1 calc R
C10 C -0.0660(17) 0.1218(14) 0.275(3) 0.049(7) Uani 1 d DU
H10 H -0.0572 0.0750 0.2995 0.059 Uiso 1 calc R
C11 C -0.0466(16) 0.1395(14) 0.177(3) 0.037(6) Uani 1 d DU
H11 H -0.0352 0.1039 0.1279 0.044 Uiso 1 calc R
C12 C -0.0443(15) 0.2132(16) 0.150(2) 0.039(6) Uani 1 d DU
H12 H -0.0312 0.2265 0.0827 0.047 Uiso 1 calc R
C13 C 0.2429(13) 0.4453(10) -0.177(2) 0.046(7) Uani 1 d DU
C14 C 0.3013(17) 0.4610(17) -0.118(2) 0.047(7) Uani 1 d DU
H14 H 0.2964 0.4800 -0.0512 0.056 Uiso 1 calc R
C15 C 0.3683(15) 0.448(2) -0.161(3) 0.056(8) Uani 1 d DU
H15 H 0.4094 0.4611 -0.1232 0.067 Uiso 1 calc R
C16 C 0.3765(15) 0.4167(19) -0.256(3) 0.058(8) Uani 1 d DU
H16 H 0.4221 0.4038 -0.2809 0.070 Uiso 1 calc R
C17 C 0.3165(18) 0.405(2) -0.315(3) 0.061(8) Uani 1 d DU
H17 H 0.3211 0.3877 -0.3828 0.073 Uiso 1 calc R
C18 C 0.2484(16) 0.418(2) -0.273(3) 0.055(7) Uani 1 d DU
H18 H 0.2069 0.4081 -0.3123 0.066 Uiso 1 calc R
C19 C 0.182(2) 0.4684(10) 0.265(2) 0.060(7) Uani 1 d DU
C20 C 0.1189(17) 0.4851(19) 0.307(3) 0.065(7) Uani 1 d DU
H20 H 0.0786 0.4901 0.2635 0.078 Uiso 1 calc R
C21 C 0.1111(17) 0.495(2) 0.413(3) 0.075(8) Uani 1 d DU
H21 H 0.0662 0.5075 0.4415 0.090 Uiso 1 calc R
C22 C 0.170(2) 0.487(2) 0.477(2) 0.081(8) Uani 1 d DU
H22 H 0.1641 0.4893 0.5488 0.097 Uiso 1 calc R
C23 C 0.2354(18) 0.476(2) 0.436(3) 0.083(8) Uani 1 d DU
H23 H 0.2767 0.4782 0.4773 0.099 Uiso 1 calc R
C24 C 0.2409(17) 0.461(2) 0.325(3) 0.074(7) Uani 1 d DU
H24 H 0.2847 0.4456 0.2970 0.089 Uiso 1 calc R
C25 C 0.1260(17) 0.251(2) -0.169(3) 0.041(8) Uani 1 d DU
H25A H 0.1271 0.2915 -0.2169 0.062 Uiso 1 calc R
H25B H 0.0772 0.2340 -0.1623 0.062 Uiso 1 calc R
H25C H 0.1564 0.2131 -0.1951 0.062 Uiso 1 calc R
O1 O 0.1521(15) 0.2745(13) -0.069(2) 0.047(5) Uani 1 d DU
C26 C 0.145(2) 0.2100(17) -0.002(3) 0.058(6) Uani 1 d DU
H26A H 0.1709 0.1694 -0.0314 0.070 Uiso 1 calc R
H26B H 0.0940 0.1966 0.0049 0.070 Uiso 1 calc R
C27 C 0.175(2) 0.229(2) 0.102(3) 0.066(7) Uani 1 d DU
H27A H 0.1795 0.1860 0.1446 0.080 Uiso 1 calc R
H27B H 0.2225 0.2507 0.0937 0.080 Uiso 1 calc R
O2 O 0.1271(15) 0.2787(16) 0.149(2) 0.059(5) Uani 1 d DU
C28 C 0.133(2) 0.280(2) 0.257(3) 0.060(9) Uani 1 d DU
H28A H 0.0934 0.3082 0.2854 0.091 Uiso 1 calc R
H28B H 0.1780 0.3022 0.2765 0.091 Uiso 1 calc R
H28C H 0.1307 0.2318 0.2838 0.091 Uiso 1 calc R
C29 C -0.220(3) 0.386(2) -0.223(3) 0.072(11) Uani 1 d DU
H29A H -0.1770 0.4121 -0.2429 0.109 Uiso 1 calc R
H29B H -0.2613 0.4079 -0.2574 0.109 Uiso 1 calc R
H29C H -0.2160 0.3366 -0.2441 0.109 Uiso 1 calc R
O3 O -0.2293(15) 0.3903(14) -0.116(2) 0.056(6) Uani 1 d DU
C30 C -0.279(2) 0.333(2) -0.084(3) 0.060(7) Uani 1 d DU
H30A H -0.3220 0.3335 -0.1279 0.071 Uiso 1 calc R
H30B H -0.2560 0.2863 -0.0891 0.071 Uiso 1 calc R
C31 C -0.2974(17) 0.351(2) 0.024(3) 0.057(7) Uani 1 d DU
H31A H -0.3258 0.3949 0.0270 0.068 Uiso 1 calc R
H31B H -0.3259 0.3118 0.0543 0.068 Uiso 1 calc R
O4 O -0.2340(14) 0.3594(14) 0.080(2) 0.042(5) Uani 1 d DU
C32 C -0.243(2) 0.353(2) 0.188(2) 0.052(9) Uani 1 d DU
H32A H -0.1976 0.3619 0.2222 0.077 Uiso 1 calc R
H32B H -0.2595 0.3050 0.2046 0.077 Uiso 1 calc R
H32C H -0.2782 0.3878 0.2115 0.077 Uiso 1 calc R
C33 C -0.130(2) 0.061(2) -0.427(5) 0.139(15) Uani 1 d DU
H33A H -0.0826 0.0666 -0.3989 0.208 Uiso 1 calc R
H33B H -0.1271 0.0460 -0.4989 0.208 Uiso 1 calc R
H33C H -0.1561 0.0246 -0.3880 0.208 Uiso 1 calc R
O5 O -0.1682(19) 0.1276(18) -0.421(3) 0.133(10) Uani 1 d DU
C34 C -0.239(2) 0.129(2) -0.464(5) 0.133(10) Uani 1 d DU
H34A H -0.2713 0.0976 -0.4235 0.160 Uiso 1 calc R
H34B H -0.2386 0.1113 -0.5352 0.160 Uiso 1 calc R
C35 C -0.265(2) 0.201(2) -0.461(5) 0.133(10) Uani 1 d DU
H35A H -0.3173 0.2013 -0.4685 0.159 Uiso 1 calc R
H35B H -0.2535 0.2223 -0.3935 0.159 Uiso 1 calc R
O6 O -0.235(2) 0.2438(17) -0.539(3) 0.134(10) Uani 1 d DU
C36 C -0.247(3) 0.319(2) -0.524(5) 0.144(15) Uani 1 d DU
H36A H -0.2229 0.3466 -0.5771 0.216 Uiso 1 calc R
H36B H -0.2291 0.3335 -0.4564 0.216 Uiso 1 calc R
H36C H -0.2984 0.3289 -0.5270 0.216 Uiso 1 calc R
C37 C -0.457(3) 0.414(3) 0.136(5) 0.033(9) Uani 0.50 d PU
O7 O -0.442(2) 0.4663(19) 0.113(3) 0.035(9) Uani 0.50 d PU
C38 C -0.518(3) 0.394(3) 0.116(5) 0.038(10) Uani 0.50 d PU

loop_
_atom_site_aniso_label
_atom_site_aniso_U_11
_atom_site_aniso_U_22
_atom_site_aniso_U_33
_atom_site_aniso_U_23
_atom_site_aniso_U_13
_atom_site_aniso_U_12
Yb1 0.0580(17) 0.0546(17) 0.050(2) -0.0123(15) 0.0076(16) 0.0015(14)
Nd1 0.0341(15) 0.0317(14) 0.037(2) -0.0124(16) -0.0130(15) 0.0005(12)
Se1 0.044(4) 0.042(4) 0.087(4) 0.000 0.000 -0.014(4)
Se2 0.064(4) 0.034(3) 0.050(4) -0.010(3) 0.001(3) 0.015(2)
Se3 0.062(4) 0.058(4) 0.039(4) 0.011(3) 0.024(3) 0.004(3)
Se4 0.058(3) 0.048(3) 0.043(4) 0.022(3) -0.004(3) 0.005(3)
Se5 0.065(4) 0.040(3) 0.039(4) 0.006(3) 0.002(3) 0.007(3)
C1 0.061(12) 0.048(11) 0.041(9) -0.013(8) 0.007(9) -0.011(10)
C2 0.060(12) 0.052(11) 0.048(10) 0.001(9) -0.009(11) -0.011(10)
C3 0.078(13) 0.067(12) 0.051(11) 0.005(10) -0.011(11) 0.000(10)
C4 0.089(13) 0.076(12) 0.049(11) -0.001(10) -0.011(11) 0.008(11)
C5 0.079(12) 0.069(12) 0.046(10) -0.009(10) -0.010(11) 0.002(10)
C6 0.063(12) 0.054(11) 0.046(10) -0.011(9) 0.003(11) -0.010(10)
C7 0.039(11) 0.055(9) 0.049(12) 0.005(8) 0.001(9) -0.018(9)
C8 0.061(12) 0.052(10) 0.050(12) 0.003(9) 0.005(10) -0.009(10)
C9 0.056(12) 0.049(11) 0.054(12) 0.003(10) 0.001(10) -0.018(10)
C10 0.036(11) 0.052(11) 0.058(12) 0.009(9) 0.002(10) -0.008(10)
C11 0.019(10) 0.041(10) 0.051(11) 0.009(10) 0.001(10) -0.010(9)
C12 0.022(11) 0.051(10) 0.044(11) 0.007(9) -0.003(9) -0.016(9)
C13 0.059(9) 0.044(12) 0.035(11) 0.000(10) -0.003(9) 0.014(10)
C14 0.048(10) 0.051(12) 0.042(12) 0.002(10) 0.000(9) 0.006(10)
C15 0.055(11) 0.057(13) 0.056(12) -0.004(11) 0.001(10) 0.002(11)
C16 0.060(11) 0.056(13) 0.059(12) -0.008(11) 0.001(10) 0.014(11)
C17 0.067(12) 0.066(13) 0.050(12) -0.007(11) 0.003(9) 0.016(11)
C18 0.062(11) 0.062(12) 0.040(11) -0.006(10) -0.007(9) 0.015(11)
C19 0.056(12) 0.067(12) 0.056(10) -0.013(10) -0.008(9) 0.007(11)
C20 0.066(11) 0.069(12) 0.061(11) -0.009(11) 0.002(10) 0.006(11)
C21 0.085(12) 0.077(13) 0.064(12) -0.013(12) 0.003(10) 0.002(11)
C22 0.089(13) 0.086(13) 0.067(12) -0.013(12) -0.002(10) -0.004(12)
C23 0.088(12) 0.096(13) 0.064(11) -0.005(12) -0.006(10) 0.005(12)
C24 0.073(11) 0.088(13) 0.062(10) -0.004(11) -0.011(10) 0.006(11)
C25 0.019(16) 0.048(16) 0.056(14) -0.004(12) 0.015(13) -0.018(13)
O1 0.057(10) 0.031(8) 0.051(10) -0.011(7) 0.016(9) -0.004(8)
C26 0.056(11) 0.049(8) 0.069(11) 0.002(8) 0.005(10) 0.006(8)
C27 0.066(12) 0.066(11) 0.068(11) 0.004(10) -0.002(10) 0.002(9)
O2 0.061(10) 0.066(10) 0.050(9) 0.015(8) -0.002(9) -0.004(8)
C28 0.039(18) 0.08(2) 0.062(13) 0.007(15) -0.013(15) -0.022(16)
C29 0.09(2) 0.08(2) 0.047(14) -0.015(17) -0.021(15) -0.021(19)
O3 0.055(9) 0.069(12) 0.043(10) -0.010(10) -0.013(8) 0.002(8)
C30 0.051(11) 0.069(12) 0.059(11) -0.005(10) -0.013(10) -0.005(9)
C31 0.054(10) 0.057(12) 0.060(11) 0.008(11) 0.001(9) -0.006(10)
O4 0.056(8) 0.034(10) 0.035(9) 0.020(9) 0.008(8) 0.003(8)
C32 0.07(2) 0.039(19) 0.042(13) -0.010(16) 0.009(13) -0.022(17)
C33 0.14(2) 0.13(2) 0.14(3) 0.01(2) 0.01(2) -0.026(18)
O5 0.131(15) 0.147(15) 0.122(15) 0.007(13) 0.008(13) -0.007(12)
C34 0.134(14) 0.141(14) 0.124(15) 0.000(12) 0.007(12) -0.009(12)
C35 0.136(14) 0.139(14) 0.123(15) -0.002(12) 0.008(12) -0.004(12)
O6 0.137(15) 0.148(15) 0.116(15) 0.001(12) 0.009(13) 0.002(13)
C36 0.16(3) 0.149(18) 0.12(3) 0.01(2) 0.01(2) 0.01(2)
C37 0.036(13) 0.017(12) 0.044(14) -0.004(12) -0.009(12) -0.026(11)
O7 0.037(14) 0.020(12) 0.048(15) -0.002(12) -0.006(13) -0.016(11)
C38 0.042(15) 0.023(15) 0.048(16) 0.000(14) -0.004(14) -0.025(12)

loop_
_atom_type_symbol
_atom_type_description
_atom_type_scat_dispersion_real
_atom_type_scat_dispersion_imag
_atom_type_scat_source
C C 0.0033 0.0016 'International Tables Vol C Tables 4.2.6.8 and 6.1.1.4'
H H 0.0000 0.0000 'International Tables Vol C Tables 4.2.6.8 and 6.1.1.4'
O O 0.0106 0.0060 'International Tables Vol C Tables 4.2.6.8 and 6.1.1.4'
Se Se -0.0929 2.2259 'International Tables Vol C Tables 4.2.6.8 and 6.1.1.4'
Nd Nd -0.1943 3.0179 'International Tables Vol C Tables 4.2.6.8 and 6.1.1.4'
Yb Yb -0.3850 5.5486 'International Tables Vol C Tables 4.2.6.8 and 6.1.1.4'

loop_
_geom_angle_atom_site_label_1
_geom_angle_atom_site_label_2
_geom_angle_atom_site_label_3
_geom_angle
_geom_angle_site_symmetry_1
_geom_angle_site_symmetry_3
O2 Yb1 O1 69.0(9) . .
O2 Yb1 Se1 143.4(8) . .
O1 Yb1 Se1 147.2(7) . .
O2 Yb1 Se3 80.1(7) . .
O1 Yb1 Se3 133.3(6) . .
Se1 Yb1 Se3 72.9(3) . .
O2 Yb1 Se4 133.7(7) . .
O1 Yb1 Se4 79.6(6) . .
Se1 Yb1 Se4 71.1(3) . .
Se3 Yb1 Se4 143.76(15) . .
O2 Yb1 Se5 78.4(7) . .
O1 Yb1 Se5 98.3(6) . .
Se1 Yb1 Se5 87.5(2) . .
Se3 Yb1 Se5 109.1(2) . .
Se4 Yb1 Se5 73.32(18) . .
O2 Yb1 Se2 110.1(7) . .
O1 Yb1 Se2 85.0(6) . .
Se1 Yb1 Se2 85.6(2) . .
Se3 Yb1 Se2 73.37(19) . .
Se4 Yb1 Se2 99.8(2) . .
Se5 Yb1 Se2 171.5(2) . .
O2 Yb1 C26 46.5(7) . .
O1 Yb1 C26 26.8(7) . .
Se1 Yb1 C26 168.0(7) . .
Se3 Yb1 C26 108.1(7) . .
Se4 Yb1 C26 106.3(7) . .
Se5 Yb1 C26 103.2(7) . .
Se2 Yb1 C26 83.3(7) . .
O2 Yb1 Nd1 124.6(7) . .
O1 Yb1 Nd1 132.2(6) . .
Se1 Yb1 Nd1 45.11(7) . .
Se3 Yb1 Nd1 47.27(14) . .
Se4 Yb1 Nd1 101.65(12) . .
Se5 Yb1 Nd1 128.26(13) . .
Se2 Yb1 Nd1 47.30(10) . .
C26 Yb1 Nd1 126.6(7) . .
O2 Yb1 Nd1 126.5(7) . 3_565
O1 Yb1 Nd1 119.7(6) . 3_565
Se1 Yb1 Nd1 44.76(6) . 3_565
Se3 Yb1 Nd1 106.73(14) . 3_565
Se4 Yb1 Nd1 46.49(13) . 3_565
Se5 Yb1 Nd1 48.72(11) . 3_565
Se2 Yb1 Nd1 122.92(14) . 3_565
C26 Yb1 Nd1 141.3(7) . 3_565
Nd1 Yb1 Nd1 89.82(9) . 3_565
O3 Nd1 O4 64.3(9) . .
O3 Nd1 Se1 142.3(8) . .
O4 Nd1 Se1 152.7(7) . .
O3 Nd1 Se4 75.1(7) . 3_565
O4 Nd1 Se4 125.4(6) . 3_565
Se1 Nd1 Se4 71.9(3) . 3_565
O3 Nd1 Se2 88.4(7) . .
O4 Nd1 Se2 103.5(6) . .
Se1 Nd1 Se2 86.4(2) . .
Se4 Nd1 Se2 110.5(2) 3_565 .
O3 Nd1 Se3 140.5(7) . .
O4 Nd1 Se3 85.4(6) . .
Se1 Nd1 Se3 72.9(3) . .
Se4 Nd1 Se3 144.06(15) 3_565 .
Se2 Nd1 Se3 74.01(19) . .
O3 Nd1 Se5 101.3(7) . 3_565
O4 Nd1 Se5 80.5(6) . 3_565
Se1 Nd1 Se5 86.2(2) . 3_565
Se4 Nd1 Se5 73.16(17) 3_565 3_565
Se2 Nd1 Se5 170.2(2) . 3_565
Se3 Nd1 Se5 97.67(19) . 3_565
O3 Nd1 Yb1 135.6(7) . .
O4 Nd1 Yb1 126.6(6) . .
Se1 Nd1 Yb1 45.10(7) . .
Se4 Nd1 Yb1 107.86(14) 3_565 .
Se2 Nd1 Yb1 48.24(12) . .
Se3 Nd1 Yb1 47.26(11) . .
Se5 Nd1 Yb1 122.26(13) 3_565 .
O3 Nd1 Yb1 117.9(7) . 3_565
O4 Nd1 Yb1 127.9(6) . 3_565
Se1 Nd1 Yb1 44.76(7) . 3_565
Se4 Nd1 Yb1 47.62(12) 3_565 3_565
Se2 Nd1 Yb1 128.08(14) . 3_565
Se3 Nd1 Yb1 100.40(13) . 3_565
Se5 Nd1 Yb1 47.37(12) 3_565 3_565
Yb1 Nd1 Yb1 89.53(8) . 3_565
Nd1 Se1 Nd1 176.4(8) 3_565 .
Nd1 Se1 Yb1 89.79(10) 3_565 3_565
Nd1 Se1 Yb1 90.48(10) . 3_565
Nd1 Se1 Yb1 90.48(10) 3_565 .
Nd1 Se1 Yb1 89.79(10) . .
Yb1 Se1 Yb1 171.3(8) 3_565 .
C1 Se2 Nd1 105.3(7) . .
C1 Se2 Yb1 114.8(9) . .
Nd1 Se2 Yb1 84.46(16) . .
C7 Se3 Yb1 112.8(9) . .
C7 Se3 Nd1 122.2(6) . .
Yb1 Se3 Nd1 85.48(19) . .
C13 Se4 Nd1 106.3(9) . 3_565
C13 Se4 Yb1 118.4(7) . .
Nd1 Se4 Yb1 85.89(19) 3_565 .
C19 Se5 Yb1 112.7(10) . .
C19 Se5 Nd1 109.0(8) . 3_565
Yb1 Se5 Nd1 83.91(18) . 3_565
C2 C1 C6 122(2) . .
C2 C1 Se2 119(2) . .
C6 C1 Se2 119(2) . .
C1 C2 C3 118(2) . .
C4 C3 C2 119(2) . .
C3 C4 C5 121(2) . .
C4 C5 C6 120(2) . .
C1 C6 C5 120(2) . .
C12 C7 C8 116.9(19) . .
C12 C7 Se3 113(2) . .
C8 C7 Se3 130(2) . .
C7 C8 C9 122(2) . .
C10 C9 C8 118(2) . .
C9 C10 C11 122(2) . .
C10 C11 C12 118(2) . .
C7 C12 C11 121(2) . .
C14 C13 C18 122(2) . .
C14 C13 Se4 130(2) . .
C18 C13 Se4 107(2) . .
C13 C14 C15 118(2) . .
C14 C15 C16 122(2) . .
C17 C16 C15 118(2) . .
C16 C17 C18 120(2) . .
C13 C18 C17 119(2) . .
C24 C19 C20 120(2) . .
C24 C19 Se5 116(2) . .
C20 C19 Se5 124(3) . .
C19 C20 C21 122(2) . .
C22 C21 C20 119(2) . .
C23 C22 C21 120(2) . .
C22 C23 C24 119(2) . .
C19 C24 C23 120(2) . .
C26 O1 C25 105(2) . .
C26 O1 Yb1 103.7(19) . .
C25 O1 Yb1 116(2) . .
O1 C26 C27 107(3) . .
O1 C26 Yb1 49.5(15) . .
C27 C26 Yb1 81.2(19) . .
O2 C27 C26 108(3) . .
C27 O2 C28 113(3) . .
C27 O2 Yb1 112(2) . .
C28 O2 Yb1 132(3) . .
C29 O3 C30 108(3) . .
C29 O3 Nd1 122(3) . .
C30 O3 Nd1 119(2) . .
C31 C30 O3 105(3) . .
O4 C31 C30 108(3) . .
C32 O4 C31 114(3) . .
C32 O4 Nd1 124(2) . .
C31 O4 Nd1 119.2(18) . .
C34 O5 C33 116(3) . .
O5 C34 C35 108(3) . .
O6 C35 C34 112(4) . .
C36 O6 C35 113(4) . .
O7 C37 O7 84(6) . 4_455
O7 C37 C38 118(7) . .
O7 C37 C38 37(3) 4_455 .
O7 C37 C38 27(3) . 2_565
O7 C37 C38 110(4) 4_455 2_565
C38 C37 C38 144(7) . 2_565
C37 O7 C38 123(7) . 2_565
C37 O7 C37 152(7) . 2_565
C38 O7 C37 52(4) 2_565 2_565
O7 C38 C37 91(5) 4_455 .
O7 C38 C37 31(4) 4_455 4_455
C37 C38 C37 117(6) . 4_455

loop_
_geom_bond_atom_site_label_1
_geom_bond_atom_site_label_2
_geom_bond_distance
_geom_bond_site_symmetry_2
Yb1 O2 2.55(3) .
Yb1 O1 2.54(3) .
Yb1 Se1 2.887(3) .
Yb1 Se3 3.002(6) .
Yb1 Se4 3.036(6) .
Yb1 Se5 3.034(7) .
Yb1 Se2 3.054(7) .
Yb1 C26 3.25(3) .
Yb1 Nd1 4.075(4) .
Yb1 Nd1 4.100(4) 3_565
Nd1 O3 2.43(3) .
Nd1 O4 2.50(3) .
Nd1 Se1 2.887(2) .
Nd1 Se4 2.981(7) 3_565
Nd1 Se2 3.009(6) .
Nd1 Se3 3.003(7) .
Nd1 Se5 3.099(6) 3_565
Nd1 Yb1 4.100(4) 3_565
Se1 Nd1 2.887(2) 3_565
Se1 Yb1 2.887(3) 3_565
Se2 C1 1.89(2) .
Se3 C7 1.94(2) .
Se4 C13 1.93(2) .
Se4 Nd1 2.981(7) 3_565
Se5 C19 1.96(3) .
Se5 Nd1 3.099(6) 3_565
C1 C2 1.37(3) .
C1 C6 1.39(3) .
C2 C3 1.45(3) .
C3 C4 1.39(3) .
C4 C5 1.40(3) .
C5 C6 1.39(3) .
C7 C12 1.37(3) .
C7 C8 1.43(3) .
C8 C9 1.40(3) .
C9 C10 1.37(3) .
C10 C11 1.38(3) .
C11 C12 1.43(3) .
C13 C14 1.37(3) .
C13 C18 1.37(3) .
C14 C15 1.40(3) .
C15 C16 1.39(3) .
C16 C17 1.38(3) .
C17 C18 1.42(3) .
C19 C24 1.37(3) .
C19 C20 1.35(3) .
C20 C21 1.42(3) .
C21 C22 1.39(3) .
C22 C23 1.36(3) .
C23 C24 1.47(3) .
C25 O1 1.46(3) .
O1 C26 1.51(3) .
C26 C27 1.51(3) .
C27 O2 1.44(3) .
O2 C28 1.42(3) .
C29 O3 1.41(3) .
O3 C30 1.48(3) .
C30 C31 1.50(3) .
C31 O4 1.41(3) .
O4 C32 1.43(3) .
C33 O5 1.45(3) .
O5 C34 1.46(4) .
C34 C35 1.45(4) .
C35 O6 1.42(4) .
O6 C36 1.46(4) .
C37 O7 1.08(6) .
C37 O7 1.56(7) 4_455
C37 C38 1.22(8) .
C37 C38 1.77(8) 2_565
O7 C38 0.94(6) 2_565
O7 C37 1.56(7) 2_565
C38 O7 0.94(6) 4_455
C38 C37 1.77(8) 4_455

loop_
_geom_torsion_atom_site_label_1
_geom_torsion_atom_site_label_2
_geom_torsion_atom_site_label_3
_geom_torsion_atom_site_label_4
_geom_torsion
_geom_torsion_site_symmetry_1
_geom_torsion_site_symmetry_4
O1 Yb1 Nd1 O3 -9.1(12) . .
O2 Yb1 Nd1 O3 -101.1(10) . .
Se1 Yb1 Nd1 O3 125.3(11) . .
Se3 Yb1 Nd1 O3 -124.2(9) . .
Se5 Yb1 Nd1 O3 155.2(9) . .
Se4 Yb1 Nd1 O3 77.2(9) . .
Se2 Yb1 Nd1 O3 -15.3(9) . .
Nd1 Yb1 Nd1 O3 122.6(9) 3_565 .
O1 Yb1 Nd1 O4 80.0(9) . .
O2 Yb1 Nd1 O4 -12.0(11) . .
Se1 Yb1 Nd1 O4 -145.6(9) . .
Se3 Yb1 Nd1 O4 -35.1(8) . .
Se5 Yb1 Nd1 O4 -115.7(8) . .
Se4 Yb1 Nd1 O4 166.3(8) . .
Se2 Yb1 Nd1 O4 73.8(8) . .
Nd1 Yb1 Nd1 O4 -148.3(8) 3_565 .
O1 Yb1 Nd1 Se1 -134.3(9) . .
O2 Yb1 Nd1 Se1 133.6(10) . .
Se3 Yb1 Nd1 Se1 110.5(5) . .
Se5 Yb1 Nd1 Se1 29.9(6) . .
Se4 Yb1 Nd1 Se1 -48.1(5) . .
Se2 Yb1 Nd1 Se1 -140.6(6) . .
Nd1 Yb1 Nd1 Se1 -2.7(5) 3_565 .
O1 Yb1 Nd1 Se4 -95.5(8) . 3_565
O2 Yb1 Nd1 Se4 172.5(8) . 3_565
Se1 Yb1 Nd1 Se4 38.8(5) . 3_565
Se3 Yb1 Nd1 Se4 149.4(2) . 3_565
Se5 Yb1 Nd1 Se4 68.7(2) . 3_565
Se4 Yb1 Nd1 Se4 -9.27(15) . 3_565
Se2 Yb1 Nd1 Se4 -101.7(2) . 3_565
Nd1 Yb1 Nd1 Se4 36.17(13) 3_565 3_565
O1 Yb1 Nd1 Se3 115.1(8) . .
O2 Yb1 Nd1 Se3 23.1(8) . .
Se1 Yb1 Nd1 Se3 -110.5(5) . .
Se5 Yb1 Nd1 Se3 -80.6(2) . .
Se4 Yb1 Nd1 Se3 -158.6(2) . .
Se2 Yb1 Nd1 Se3 108.9(3) . .
Nd1 Yb1 Nd1 Se3 -113.20(17) 3_565 .
O1 Yb1 Nd1 Se2 6.2(8) . .
O2 Yb1 Nd1 Se2 -85.8(8) . .
Se1 Yb1 Nd1 Se2 140.6(6) . .
Se3 Yb1 Nd1 Se2 -108.9(3) . .
Se5 Yb1 Nd1 Se2 170.5(3) . .
Se4 Yb1 Nd1 Se2 92.5(2) . .
Nd1 Yb1 Nd1 Se2 137.91(19) 3_565 .
O1 Yb1 Nd1 Se5 -176.6(8) . 3_565
O2 Yb1 Nd1 Se5 91.4(8) . 3_565
Se1 Yb1 Nd1 Se5 -42.3(6) . 3_565
Se3 Yb1 Nd1 Se5 68.3(2) . 3_565
Se5 Yb1 Nd1 Se5 -12.36(17) . 3_565
Se4 Yb1 Nd1 Se5 -90.4(2) . 3_565
Se2 Yb1 Nd1 Se5 177.2(3) . 3_565
Nd1 Yb1 Nd1 Se5 -44.93(17) 3_565 3_565
O1 Yb1 Nd1 Yb1 -140.2(8) . 3_565
O2 Yb1 Nd1 Yb1 127.8(8) . 3_565
Se1 Yb1 Nd1 Yb1 -5.9(5) . 3_565
Se3 Yb1 Nd1 Yb1 104.66(17) . 3_565
Se5 Yb1 Nd1 Yb1 24.03(19) . 3_565
Se4 Yb1 Nd1 Yb1 -53.98(14) . 3_565
Se2 Yb1 Nd1 Yb1 -146.45(19) . 3_565
Nd1 Yb1 Nd1 Yb1 -8.54(5) 3_565 3_565
O1 Yb1 Se1 Yb1 -167.2(11) . 3_565
O2 Yb1 Se1 Yb1 1.5(11) . 3_565
Se3 Yb1 Se1 Yb1 45.86(17) . 3_565
Se5 Yb1 Se1 Yb1 -65.02(14) . 3_565
Se4 Yb1 Se1 Yb1 -138.38(16) . 3_565
Se2 Yb1 Se1 Yb1 119.80(15) . 3_565
Nd1 Yb1 Se1 Yb1 91.9(4) . 3_565
Nd1 Yb1 Se1 Yb1 -91.9(4) 3_565 3_565
O1 Yb1 Se1 Nd1 100.9(11) . .
O2 Yb1 Se1 Nd1 -90.4(12) . .
Se3 Yb1 Se1 Nd1 -46.1(3) . .
Se5 Yb1 Se1 Nd1 -156.9(4) . .
Se4 Yb1 Se1 Nd1 129.7(5) . .
Se2 Yb1 Se1 Nd1 27.9(4) . .
Nd1 Yb1 Se1 Nd1 176.2(7) 3_565 .
O1 Yb1 Se1 Nd1 -75.3(12) . 3_565
O2 Yb1 Se1 Nd1 93.3(12) . 3_565
Se3 Yb1 Se1 Nd1 137.7(5) . 3_565
Se5 Yb1 Se1 Nd1 26.8(4) . 3_565
Se4 Yb1 Se1 Nd1 -46.5(3) . 3_565
Se2 Yb1 Se1 Nd1 -148.3(4) . 3_565
Nd1 Yb1 Se1 Nd1 -176.2(7) . 3_565
O3 Nd1 Se1 Yb1 77.9(12) . 3_565
O4 Nd1 Se1 Yb1 -87.6(14) . 3_565
Se4 Nd1 Se1 Yb1 47.3(3) 3_565 3_565
Se3 Nd1 Se1 Yb1 -125.7(5) . 3_565
Se2 Nd1 Se1 Yb1 160.0(4) . 3_565
Se5 Nd1 Se1 Yb1 -26.3(4) 3_565 3_565
Yb1 Nd1 Se1 Yb1 -171.6(7) . 3_565
O3 Nd1 Se1 Yb1 -110.5(11) . .
O4 Nd1 Se1 Yb1 84.1(14) . .
Se4 Nd1 Se1 Yb1 -141.1(5) 3_565 .
Se3 Nd1 Se1 Yb1 46.0(3) . .
Se2 Nd1 Se1 Yb1 -28.4(4) . .
Se5 Nd1 Se1 Yb1 145.3(4) 3_565 .
Yb1 Nd1 Se1 Yb1 171.6(7) 3_565 .
O3 Nd1 Se1 Nd1 -16.3(11) . 3_565
O4 Nd1 Se1 Nd1 178.3(13) . 3_565
Se4 Nd1 Se1 Nd1 -46.91(15) 3_565 3_565
Se3 Nd1 Se1 Nd1 140.17(15) . 3_565
Se2 Nd1 Se1 Nd1 65.84(16) . 3_565
Se5 Nd1 Se1 Nd1 -120.51(14) 3_565 3_565
Yb1 Nd1 Se1 Nd1 94.2(4) . 3_565
Yb1 Nd1 Se1 Nd1 -94.2(4) 3_565 3_565
O3 Nd1 Se2 C1 54.7(11) . .
O4 Nd1 Se2 C1 117.9(11) . .
Se1 Nd1 Se2 C1 -87.8(10) . .
Se4 Nd1 Se2 C1 -18.5(10) 3_565 .
Se3 Nd1 Se2 C1 -160.7(10) . .
Se5 Nd1 Se2 C1 -129.0(16) 3_565 .
Yb1 Nd1 Se2 C1 -114.5(10) . .
Yb1 Nd1 Se2 C1 -70.0(10) 3_565 .
O3 Nd1 Se2 Yb1 169.3(7) . .
O4 Nd1 Se2 Yb1 -127.6(6) . .
Se1 Nd1 Se2 Yb1 26.8(4) . .
Se4 Nd1 Se2 Yb1 96.1(2) 3_565 .
Se3 Nd1 Se2 Yb1 -46.17(16) . .
Se5 Nd1 Se2 Yb1 -14.5(15) 3_565 .
Yb1 Nd1 Se2 Yb1 44.6(2) 3_565 .
O1 Yb1 Se2 C1 -70.5(10) . .
O2 Yb1 Se2 C1 -135.9(11) . .
Se1 Yb1 Se2 C1 78.0(9) . .
Se3 Yb1 Se2 C1 151.3(8) . .
Se5 Yb1 Se2 C1 43.3(18) . .
Se4 Yb1 Se2 C1 7.8(8) . .
Nd1 Yb1 Se2 C1 104.8(8) . .
Nd1 Yb1 Se2 C1 51.8(8) 3_565 .
O1 Yb1 Se2 Nd1 -175.3(6) . .
O2 Yb1 Se2 Nd1 119.3(7) . .
Se1 Yb1 Se2 Nd1 -26.8(3) . .
Se3 Yb1 Se2 Nd1 46.48(17) . .
Se5 Yb1 Se2 Nd1 -61.5(17) . .
Se4 Yb1 Se2 Nd1 -97.01(19) . .
Nd1 Yb1 Se2 Nd1 -53.0(2) 3_565 .
O1 Yb1 Se3 C7 11.5(12) . .
O2 Yb1 Se3 C7 -37.5(10) . .
Se1 Yb1 Se3 C7 167.5(8) . .
Se5 Yb1 Se3 C7 -111.6(7) . .
Se4 Yb1 Se3 C7 160.7(7) . .
Se2 Yb1 Se3 C7 77.0(7) . .
Nd1 Yb1 Se3 C7 123.5(8) . .
Nd1 Yb1 Se3 C7 -162.9(7) 3_565 .
O1 Yb1 Se3 Nd1 -112.0(9) . .
O2 Yb1 Se3 Nd1 -160.9(7) . .
Se1 Yb1 Se3 Nd1 44.0(3) . .
Se5 Yb1 Se3 Nd1 124.97(17) . .
Se4 Yb1 Se3 Nd1 37.2(4) . .
Se2 Yb1 Se3 Nd1 -46.47(15) . .
Nd1 Yb1 Se3 Nd1 73.67(15) 3_565 .
O3 Nd1 Se3 C7 -1.4(16) . .
O4 Nd1 Se3 C7 37.7(13) . .
Se1 Nd1 Se3 C7 -158.7(12) . .
Se4 Nd1 Se3 C7 -170.1(11) 3_565 .
Se2 Nd1 Se3 C7 -67.4(12) . .
Se5 Nd1 Se3 C7 117.7(11) 3_565 .
Yb1 Nd1 Se3 C7 -114.7(12) . .
Yb1 Nd1 Se3 C7 165.8(11) 3_565 .
O3 Nd1 Se3 Yb1 113.3(10) . .
O4 Nd1 Se3 Yb1 152.4(6) . .
Se1 Nd1 Se3 Yb1 -44.0(3) . .
Se4 Nd1 Se3 Yb1 -55.5(4) 3_565 .
Se2 Nd1 Se3 Yb1 47.28(16) . .
Se5 Nd1 Se3 Yb1 -127.63(18) 3_565 .
Yb1 Nd1 Se3 Yb1 -79.54(14) 3_565 .
O1 Yb1 Se4 C13 -45.0(12) . .
O2 Yb1 Se4 C13 2.4(14) . .
Se1 Yb1 Se4 C13 150.5(11) . .
Se3 Yb1 Se4 C13 157.4(10) . .
Se5 Yb1 Se4 C13 57.6(11) . .
Se2 Yb1 Se4 C13 -127.6(10) . .
Nd1 Yb1 Se4 C13 -175.7(10) . .
Nd1 Yb1 Se4 C13 105.8(11) 3_565 .
O1 Yb1 Se4 Nd1 -150.8(7) . 3_565
O2 Yb1 Se4 Nd1 -103.5(9) . 3_565
Se1 Yb1 Se4 Nd1 44.7(3) . 3_565
Se3 Yb1 Se4 Nd1 51.5(4) . 3_565
Se5 Yb1 Se4 Nd1 -48.25(15) . 3_565
Se2 Yb1 Se4 Nd1 126.61(17) . 3_565
Nd1 Yb1 Se4 Nd1 78.51(13) . 3_565
O1 Yb1 Se5 C19 -129.6(11) . .
O2 Yb1 Se5 C19 -63.2(11) . .
Se1 Yb1 Se5 C19 82.9(10) . .
Se3 Yb1 Se5 C19 12.2(9) . .
Se4 Yb1 Se5 C19 154.2(9) . .
Se2 Yb1 Se5 C19 117.5(17) . .
Nd1 Yb1 Se5 C19 62.2(9) . .
Nd1 Yb1 Se5 C19 108.0(9) 3_565 .
O1 Yb1 Se5 Nd1 122.4(6) . 3_565
O2 Yb1 Se5 Nd1 -171.3(7) . 3_565
Se1 Yb1 Se5 Nd1 -25.1(4) . 3_565
Se3 Yb1 Se5 Nd1 -95.8(2) . 3_565
Se4 Yb1 Se5 Nd1 46.22(15) . 3_565
Se2 Yb1 Se5 Nd1 9.5(17) . 3_565
Nd1 Yb1 Se5 Nd1 -45.8(2) . 3_565
Nd1 Se2 C1 C2 57.1(16) . .
Yb1 Se2 C1 C2 -34.1(17) . .
Nd1 Se2 C1 C6 -121.7(18) . .
Yb1 Se2 C1 C6 147.1(18) . .
C6 C1 C2 C3 -3(4) . .
Se2 C1 C2 C3 178(2) . .
C1 C2 C3 C4 4(5) . .
C2 C3 C4 C5 -1(5) . .
C3 C4 C5 C6 -3(6) . .
C2 C1 C6 C5 -1(4) . .
Se2 C1 C6 C5 178(3) . .
C4 C5 C6 C1 4(5) . .
Yb1 Se3 C7 C12 -32.7(17) . .
Nd1 Se3 C7 C12 67.2(18) . .
Yb1 Se3 C7 C8 153.3(16) . .
Nd1 Se3 C7 C8 -106.8(17) . .
C12 C7 C8 C9 6(4) . .
Se3 C7 C8 C9 -180(2) . .
C7 C8 C9 C10 8(5) . .
C8 C9 C10 C11 -19(5) . .
C9 C10 C11 C12 16(5) . .
C8 C7 C12 C11 -10(4) . .
Se3 C7 C12 C11 175(2) . .
C10 C11 C12 C7 0(5) . .
Nd1 Se4 C13 C18 -152.0(17) 3_565 .
Yb1 Se4 C13 C18 114.2(18) . .
Nd1 Se4 C13 C14 27.6(17) 3_565 .
Yb1 Se4 C13 C14 -66.2(18) . .
C18 C13 C14 C15 0(4) . .
Se4 C13 C14 C15 -180(3) . .
C13 C14 C15 C16 -1(5) . .
C14 C15 C16 C17 6(6) . .
C15 C16 C17 C18 -8(6) . .
C14 C13 C18 C17 -2(4) . .
Se4 C13 C18 C17 177(3) . .
C16 C17 C18 C13 6(6) . .
Yb1 Se5 C19 C20 -40.3(19) . .
Nd1 Se5 C19 C20 50.7(18) 3_565 .
Yb1 Se5 C19 C24 139(2) . .
Nd1 Se5 C19 C24 -130(2) 3_565 .
C24 C19 C20 C21 0(4) . .
Se5 C19 C20 C21 179(3) . .
C19 C20 C21 C22 -1(6) . .
C20 C21 C22 C23 7(6) . .
C21 C22 C23 C24 -11(6) . .
C20 C19 C24 C23 -4(4) . .
Se5 C19 C24 C23 177(3) . .
C22 C23 C24 C19 9(6) . .
O2 Yb1 O1 C25 143(2) . .
Se1 Yb1 O1 C25 -44(3) . .
Se3 Yb1 O1 C25 91(2) . .
Se5 Yb1 O1 C25 -143(2) . .
Se4 Yb1 O1 C25 -71(2) . .
Se2 Yb1 O1 C25 29(2) . .
Nd1 Yb1 O1 C25 25(2) . .
Nd1 Yb1 O1 C25 -96(2) 3_565 .
O2 Yb1 O1 C26 29(2) . .
Se1 Yb1 O1 C26 -158.0(16) . .
Se3 Yb1 O1 C26 -24(2) . .
Se5 Yb1 O1 C26 103.1(19) . .
Se4 Yb1 O1 C26 174(2) . .
Se2 Yb1 O1 C26 -84.7(19) . .
Nd1 Yb1 O1 C26 -89(2) . .
Nd1 Yb1 O1 C26 150.2(18) 3_565 .
C25 O1 C26 C27 177(3) . .
Yb1 O1 C26 C27 -60(3) . .
O1 C26 C27 O2 69(4) . .
C26 C27 O2 C28 157(3) . .
C26 C27 O2 Yb1 -38(4) . .
O1 Yb1 O2 C28 166(3) . .
Se1 Yb1 O2 C28 -7(4) . .
Se3 Yb1 O2 C28 -50(3) . .
Se5 Yb1 O2 C28 62(3) . .
Se4 Yb1 O2 C28 116(3) . .
Se2 Yb1 O2 C28 -118(3) . .
Nd1 Yb1 O2 C28 -67(3) . .
Nd1 Yb1 O2 C28 54(3) 3_565 .
O1 Yb1 O2 C27 4(3) . .
Se1 Yb1 O2 C27 -169(2) . .
Se3 Yb1 O2 C27 148(3) . .
Se5 Yb1 O2 C27 -100(3) . .
Se4 Yb1 O2 C27 -47(3) . .
Se2 Yb1 O2 C27 80(3) . .
Nd1 Yb1 O2 C27 131(2) . .
Nd1 Yb1 O2 C27 -108(3) 3_565 .
O4 Nd1 O3 C29 -160(3) . .
Se1 Nd1 O3 C29 27(4) . .
Se4 Nd1 O3 C29 57(3) 3_565 .
Se3 Nd1 O3 C29 -116(3) . .
Se2 Nd1 O3 C29 -55(3) . .
Se5 Nd1 O3 C29 126(3) 3_565 .
Yb1 Nd1 O3 C29 -43(3) . .
Yb1 Nd1 O3 C29 78(3) 3_565 .
O4 Nd1 O3 C30 -21(2) . .
Se1 Nd1 O3 C30 166(2) . .
Se4 Nd1 O3 C30 -164(2) 3_565 .
Se3 Nd1 O3 C30 23(3) . .
Se2 Nd1 O3 C30 85(2) . .
Se5 Nd1 O3 C30 -95(2) 3_565 .
Yb1 Nd1 O3 C30 96(2) . .
Yb1 Nd1 O3 C30 -143(2) 3_565 .
C29 O3 C30 C31 -167(4) . .
Nd1 O3 C30 C31 48(4) . .
O3 C30 C31 O4 -54(4) . .
C30 C31 O4 C32 -163(3) . .
C30 C31 O4 Nd1 41(4) . .
O3 Nd1 O4 C31 -12(2) . .
Se1 Nd1 O4 C31 158(2) . .
Se4 Nd1 O4 C31 34(3) 3_565 .
Se3 Nd1 O4 C31 -166(3) . .
Se2 Nd1 O4 C31 -93(3) . .
Se5 Nd1 O4 C31 96(3) 3_565 .
Yb1 Nd1 O4 C31 -141(2) . .
Yb1 Nd1 O4 C31 95(3) 3_565 .
O3 Nd1 O4 C32 -166(3) . .
Se1 Nd1 O4 C32 4(4) . .
Se4 Nd1 O4 C32 -120(3) 3_565 .
Se3 Nd1 O4 C32 40(3) . .
Se2 Nd1 O4 C32 112(3) . .
Se5 Nd1 O4 C32 -59(3) 3_565 .
Yb1 Nd1 O4 C32 65(3) . .
Yb1 Nd1 O4 C32 -60(3) 3_565 .
C33 O5 C34 C35 -176(4) . .
O5 C34 C35 O6 75(5) . .
C34 C35 O6 C36 -167(4) . .
C38 C37 O7 C38 -169(10) . 2_565
O7 C37 O7 C38 174(7) 4_455 2_565
C38 C37 O7 C37 116(9) . 2_565
O7 C37 O7 C37 100(10) 4_455 2_565
C38 C37 O7 C37 -74(11) 2_565 2_565
C38 C37 O7 O7 17(5) . 4_455
C38 C37 O7 O7 -174(7) 2_565 4_455
C38 C37 O7 O7 52(10) . 2_565
O7 C37 O7 O7 36(7) 4_455 2_565
C38 C37 O7 O7 -138(12) 2_565 2_565
O7 C37 C38 O7 -28(9) . 4_455
C38 C37 C38 O7 -36(14) 2_565 4_455
O7 C37 C38 C37 -49(10) . 4_455
O7 C37 C38 C37 -20(5) 4_455 4_455
C38 C37 C38 C37 -56(14) 2_565 4_455
